data_2005665
loop_
_publ_author_name
'Antoli\'c, S.'
'Kojic-Prodic, B.'
'Cohen, J. D.'

_publ_section_title
;
 2-(2,5-Dichlorophenylhydrazono)glutaric Acid and
 2-(3,5-Dichlorophenylhydrazono)glutaric Acid
;
_journal_issue 11
_journal_name_full 'Acta Crystallographica Section C'
_journal_page_first 2832
_journal_page_last 2835
_journal_paper_doi 10.1107/S0108270196008013
_journal_volume 52
_journal_year 1996
_chemical_formula_structural 'C11 H10 Cl2 N2 O4'
_chemical_formula_sum 'C11 H10 Cl2 N2 O4'
_chemical_formula_weight 305.12
_chemical_name_systematic
;
2-(3,5-dichlorophenylhydrazono)-glutaric acid
;
_space_group_IT_number 2
_symmetry_cell_setting triclinic
_symmetry_space_group_name_Hall '-P 1'
_symmetry_space_group_name_H-M 'P -1'
_cell_angle_alpha 73.15(1)
_cell_angle_beta 71.27(1)
_cell_angle_gamma 71.09(1)
_cell_formula_units_Z 2
_cell_length_a 7.279(1)
_cell_length_b 8.805(2)
_cell_length_c 11.753(2)
_cell_measurement_reflns_used 24
_cell_measurement_temperature 295(3)
_cell_measurement_theta_max 23.43
_cell_measurement_theta_min 19.87
_cell_volume 660.2(2)
_computing_cell_refinement 'CAD-4 EXPRESS'
_computing_data_collection 'CAD-4 EXPRESS (Enraf-Nonius, 1992)'
_computing_data_reduction 'HELENA (Spek, 1990b)'
_computing_molecular_graphics 'PLATON93 (Spek, 1990a) & ORTEPII (Johnson, 1976), PLUTON93 (Spek 1991)'
_computing_publication_material PLATON93
_computing_structure_refinement 'SHELXL93 (Sheldrick, 1993)'
_computing_structure_solution 'SHELXS86 (Sheldrick, 1990)'
_diffrn_ambient_temperature 295(3)
_diffrn_measurement_device 'Enraf-Nonius CAD4 diffractometer'
_diffrn_measurement_method \w/2\q
_diffrn_radiation_monochromator graphite
_diffrn_radiation_source 'fine-focus sealed tube'
_diffrn_radiation_type 'Cu K\a'
_diffrn_radiation_wavelength 1.54184
_diffrn_reflns_av_R_equivalents 0.0237
_diffrn_reflns_av_sigmaI/netI 0.0377
_diffrn_reflns_limit_h_max 0
_diffrn_reflns_limit_h_min -9
_diffrn_reflns_limit_k_max 10
_diffrn_reflns_limit_k_min -10
_diffrn_reflns_limit_l_max 13
_diffrn_reflns_limit_l_min -14
_diffrn_reflns_number 2908
_diffrn_reflns_theta_max 74.14
_diffrn_reflns_theta_min 4.06
_diffrn_standards_decay_% 7.8
_diffrn_standards_interval_count 80
_diffrn_standards_interval_time 120
_diffrn_standards_number 3
_exptl_absorpt_coefficient_mu 4.63
_exptl_absorpt_correction_type none
_exptl_crystal_colour yellowish
_exptl_crystal_density_diffrn 1.535
_exptl_crystal_description prismatic
_exptl_crystal_F_000 312
_exptl_crystal_size_max 0.22
_exptl_crystal_size_mid 0.14
_exptl_crystal_size_min 0.11
_refine_diff_density_max 0.653
_refine_diff_density_min -0.381
_refine_ls_extinction_method none
_refine_ls_goodness_of_fit_all 0.987
_refine_ls_goodness_of_fit_obs 1.114
_refine_ls_hydrogen_treatment refall
_refine_ls_matrix_type full
_refine_ls_number_parameters 212
_refine_ls_number_reflns 2687
_refine_ls_number_restraints 0
_refine_ls_restrained_S_all 0.987
_refine_ls_restrained_S_obs 1.114
_refine_ls_R_factor_all 0.0980
_refine_ls_R_factor_obs 0.0617
_refine_ls_shift/esd_max 0.000
_refine_ls_shift/esd_mean 0.000
_refine_ls_structure_factor_coef Fsqd
_refine_ls_weighting_details 'w = 1/[\s^2^(Fo^2^)+(0.1313P)^2^] where P=(Fo^2^+2Fc^2^)/3'
_refine_ls_weighting_scheme calc
_refine_ls_wR_factor_all 0.1772
_refine_ls_wR_factor_obs 0.1647
_reflns_number_observed 2687
_reflns_number_total 2687
_reflns_observed_criterion >3sigma(I)
_cod_data_source_file na1241.cif
_cod_data_source_block 2
_cod_depositor_comments
;
The following automatic conversions were performed:

'_refine_ls_weighting_scheme' value 'calc w =
1/[\s^2^(Fo^2^)+(0.1313P)^2^] where P=(Fo^2^+2Fc^2^)/3' was changed
to 'calc'. New tag '_refine_ls_weighting_details' was created. The
value of the new tag was set to 'w = 1/[\s^2^(Fo^2^)+(0.1313P)^2^]
where P=(Fo^2^+2Fc^2^)/3'.

Automatic conversion script
Id: cif_fix_values 3143 2015-03-26 13:38:13Z robertas 
;
_cod_database_code 2005665

loop_
_symmetry_equiv_pos_as_xyz
x,y,z
-x,-y,-z

loop_
_atom_site_aniso_label
_atom_site_aniso_U_11
_atom_site_aniso_U_22
_atom_site_aniso_U_33
_atom_site_aniso_U_12
_atom_site_aniso_U_13
_atom_site_aniso_U_23
Cl1 0.0771(6) 0.0584(5) 0.0533(5) -0.0132(4) -0.0281(4) 0.0129(4)
Cl2 0.1455(11) 0.0707(6) 0.0763(7) -0.0033(6) -0.0548(7) -0.0407(5)
O1 0.113(2) 0.0291(11) 0.0432(11) 0.0030(12) -0.0425(13) -0.0077(9)
O2 0.0904(16) 0.0253(9) 0.0388(10) -0.0004(9) -0.0300(10) -0.0060(7)
O3 0.155(3) 0.0269(11) 0.0520(14) -0.0029(13) -0.0397(16) -0.0090(10)
O4 0.128(2) 0.0330(11) 0.0471(13) -0.0017(12) -0.0221(14) -0.0141(9)
N1 0.0801(18) 0.0270(11) 0.0356(11) -0.0005(11) -0.0272(11) -0.0082(9)
N2 0.0634(15) 0.0270(10) 0.0371(12) -0.0032(10) -0.0202(10) -0.0084(8)
C4 0.0509(17) 0.0484(16) 0.0391(14) -0.0079(13) -0.0156(12) -0.0003(12)
C5 0.0586(19) 0.067(2) 0.0362(14) -0.0069(15) -0.0182(13) -0.0109(14)
C6 0.065(2) 0.0537(18) 0.0463(16) -0.0025(15) -0.0189(14) -0.0225(14)
C7 0.070(2) 0.0381(15) 0.0431(15) -0.0037(14) -0.0208(14) -0.0139(12)
C8 0.0613(17) 0.0234(12) 0.0363(13) -0.0006(11) -0.0186(12) -0.0068(10)
C9 0.0608(17) 0.0274(12) 0.0333(12) -0.0007(11) -0.0170(12) -0.0047(10)
C10 0.076(2) 0.0287(13) 0.0417(15) 0.0010(13) -0.0285(15) -0.0100(11)
C11 0.081(2) 0.0266(13) 0.0448(16) 0.0017(13) -0.0285(16) -0.0090(11)
C12 0.0663(19) 0.0258(12) 0.0477(15) -0.0006(12) -0.0250(13) -0.0113(11)
C31 0.0538(17) 0.0380(14) 0.0387(14) -0.0068(12) -0.0196(12) -0.0041(11)
C71 0.0541(16) 0.0371(13) 0.0334(13) -0.0040(12) -0.0155(11) -0.0085(10)

loop_
_atom_site_label
_atom_site_occupancy
_atom_site_fract_x
_atom_site_fract_y
_atom_site_fract_z
_atom_site_U_iso_or_equiv
_atom_site_thermal_displace_type
_atom_site_calc_flag
_atom_site_type_symbol
C31 1 0.2377(4) 0.5017(4) 0.0033(3) 0.0436(6) Uani d C
H31 1 0.227(5) 0.402(4) -0.028(3) 0.049(9) Uiso d H
C4 1 0.2649(5) 0.4747(4) 0.1194(3) 0.0482(7) Uani d C
Cl1 1 0.3086(2) 0.2750(1) 0.20406(8) 0.0665(3) Uani d Cl
C5 1 0.2628(5) 0.5992(4) 0.1696(3) 0.0545(8) Uani d C
H5 1 0.297(6) 0.564(5) 0.248(4) 0.075(12) Uiso d H
C6 1 0.2328(5) 0.7561(4) 0.0985(3) 0.0543(8) Uani d C
Cl2 1 0.2377(2) 0.9156(1) 0.1551(1) 0.0912(4) Uani d Cl
C7 1 0.2049(5) 0.7901(4) -0.0173(3) 0.0499(7) Uani d C
H7 1 0.159(6) 0.917(5) -0.064(4) 0.071(12) Uiso d H
C71 1 0.2072(4) 0.6617(3) -0.0654(2) 0.0420(6) Uani d C
N1 1 0.1808(4) 0.7001(3) -0.1832(2) 0.0474(6) Uani d N
H1 1 0.134(6) 0.820(5) -0.220(4) 0.064(11) Uiso d H
N2 1 0.2147(4) 0.5800(3) -0.2412(2) 0.0423(5) Uani d N
C8 1 0.1869(5) 0.6122(3) -0.3493(2) 0.0412(6) Uani d C
C9 1 0.1122(5) 0.7791(3) -0.4184(2) 0.0423(6) Uani d C
O1 1 0.0891(5) 0.7827(3) -0.5248(2) 0.0611(7) Uani d O
H11 1 0.028(7) 0.901(6) -0.559(4) 0.067(14) Uiso d H
O2 1 0.0748(4) 0.9033(2) -0.3788(2) 0.0518(6) Uani d O
C10 1 0.2288(6) 0.4704(3) -0.4096(3) 0.0483(7) Uani d C
H101 1 0.103(6) 0.473(5) -0.426(4) 0.066(11) Uiso d H
H102 1 0.331(6) 0.492(4) -0.499(4) 0.057(10) Uiso d H
C11 1 0.3140(6) 0.3063(3) -0.3361(3) 0.0512(8) Uani d C
H111 1 0.210(7) 0.277(6) -0.269(5) 0.094(15) Uiso d H
H112 1 0.427(7) 0.306(6) -0.299(4) 0.087(14) Uiso d H
C12 1 0.3921(5) 0.1728(3) -0.4082(3) 0.0459(7) Uani d C
O3 1 0.4133(6) 0.0254(3) -0.3403(2) 0.080(1) Uani d O
H3 1 0.463(9) -0.057(8) -0.392(6) 0.131(23) Uiso d H
O4 1 0.4338(5) 0.1990(3) -0.5188(2) 0.0728(8) Uani d O

loop_
_atom_type_symbol
_atom_type_description
_atom_type_scat_dispersion_real
_atom_type_scat_dispersion_imag
_atom_type_scat_source
C C 0.0181 0.0091 'International Tables Vol C Tables 4.2.6.8 and 6.1.1.4'
O O 0.0492 0.0322 'International Tables Vol C Tables 4.2.6.8 and 6.1.1.4'
N N 0.0311 0.0180 'International Tables Vol C Tables 4.2.6.8 and 6.1.1.4'
Cl Cl 0.3639 0.7018 'International Tables Vol C Tables 4.2.6.8 and 6.1.1.4'
H H 0.0000 0.0000 'International Tables Vol C Tables 4.2.6.8 and 6.1.1.4'

loop_
_geom_angle_atom_site_label_1
_geom_angle_atom_site_label_2
_geom_angle_atom_site_label_3
_geom_angle
_geom_angle_publ_flag
N2 N1 C71 119.8(2) yes
N1 N2 C8 121.0(2) yes
Cl1 C4 C5 118.8(2) no
Cl1 C4 C31 118.3(3) no
C5 C4 C31 122.9(3) yes
C4 C5 C6 117.3(2) yes
Cl2 C6 C5 119.1(2) no
Cl2 C6 C7 118.5(2) no
C5 C6 C7 122.4(3) yes
C6 C7 C71 119.0(3) yes
N2 C8 C9 124.5(2) yes
N2 C8 C10 118.2(2) yes
C9 C8 C10 117.3(2) yes
O1 C9 O2 123.0(2) yes
O1 C9 C8 114.2(2) yes
O2 C9 C8 122.8(2) yes
C8 C10 C11 113.8(2) yes
C10 C11 C12 112.6(2) yes
O3 C12 O4 122.8(3) yes
O3 C12 C11 113.8(2) yes
O4 C12 C11 123.4(2) yes
C4 C31 C71 118.1(3) yes
N1 C71 C7 117.5(2) yes
N1 C71 C31 122.2(2) yes
C7 C71 C31 120.3(2) yes

loop_
_geom_bond_atom_site_label_1
_geom_bond_atom_site_label_2
_geom_bond_distance
_geom_bond_publ_flag
Cl1 C4 1.735(3) yes
Cl2 C6 1.734(4) yes
O1 C9 1.304(4) yes
O2 C9 1.228(3) yes
O3 C12 1.302(3) yes
O4 C12 1.205(3) yes
N1 N2 1.336(4) yes
N1 C71 1.388(3) yes
N2 C8 1.286(3) yes
C4 C5 1.381(5) yes
C4 C31 1.383(4) yes
C5 C6 1.381(4) yes
C6 C7 1.373(4) yes
C7 C71 1.397(4) yes
C8 C9 1.479(4) yes
C8 C10 1.510(4) yes
C10 C11 1.503(4) yes
C11 C12 1.503(3) yes
C31 C71 1.392(4) yes

loop_
_geom_torsion_atom_site_label_1
_geom_torsion_atom_site_label_2
_geom_torsion_atom_site_label_3
_geom_torsion_atom_site_label_4
_geom_torsion
_geom_torsion_publ_flag
C71 N1 N2 C8 178.4(3) no
N2 N1 C71 C7 168.9(3) yes
N2 N1 C71 C31 -10.3(5) no
N1 N2 C8 C9 -1.5(5) no
N1 N2 C8 C10 179.8(3) no
Cl1 C4 C5 C6 178.4(3) no
C31 C4 C5 C6 -0.3(5) no
Cl1 C4 C31 C71 -178.6(3) no
C5 C4 C31 C71 0.1(7) no
C4 C5 C6 C7 0.3(5) no
C4 C5 C6 Cl2 -177.7(3) no
Cl2 C6 C7 C71 177.9(3) no
C5 C6 C7 C71 -0.1(5) no
C6 C7 C71 N1 -179.3(3) no
C6 C7 C71 C31 -0.1(6) no
N2 C8 C9 O1 -177.9(4) no
C10 C8 C9 O2 -179.4(3) no
N2 C8 C9 O2 2.0(6) no
C10 C8 C9 O1 0.8(5) yes
C9 C8 C10 C11 177.1(3) no
N2 C8 C10 C11 -4.2(5) no
C8 C10 C11 C12 -168.6(3) no
C10 C11 C12 O3 -161.5(4) no
C10 C11 C12 O4 19.3(6) yes
C4 C31 C71 C7 0.1(6) no
C4 C31 C71 N1 179.3(3) no

loop_
_cod_related_entry_id
_cod_related_entry_database
_cod_related_entry_code
1 ChemSpider 21186662
